data_2222955
loop_
_publ_author_name
'Chu, Chao-Xia'
'Zhang, Ying'
'Zhou, Hu'
'Yuan, Ai-Hua'

_publ_section_title
;Poly[[(\m~2~-benzene-1,4-dicarboxylato-\k^4^<i>O</i>^1^,<i>O</i>^1'^:<i>O</i>^4^,<i>O</i>^4'^)(\m~2~-di-4-pyridyldiazene-\k^2^<i>N</i>^1^:<i>N</i>^1'^)cobalt(II)]
 <i>N</i>,<i>N</i>-dimethylformamide disolvate hemihydrate]
;
_journal_coeditor_code AT2838
_journal_issue 9
_journal_name_full 'Acta Crystallographica Section E'
_journal_page_first m1035
_journal_page_last m1036
_journal_paper_doi 10.1107/S1600536809030189
_journal_volume 65
_journal_year 2009
_chemical_formula_iupac '[Co (C8 H4 O4) (C10 H8 N4)], 2C3 H7 N O, 0.5H2 O'
_chemical_formula_moiety 'C18 H12 Co N4 O4, 2(C3 H7 N O), 0.5(H2 O1)'
_chemical_formula_sum 'C24 H27 Co N6 O6.5'
_chemical_formula_weight 562.45
_chemical_name_systematic
;
Poly[[(\m~2~-benzene-1,4-dicarboxylato-
\k^4^<i>O</i>^1^,<i>O</i>^1'^:<i>O</i>^4^,<i>O</i>^4'^)(\m~2~-di-4-
pyridyldiazene-\k^2^<i>N</i>^1^:<i>N</i>^1'^)cobalt(II)]
<i>N</i>,<i>N</i>-dimethylformamide disolvate hemihydrate]
;
_space_group_IT_number 43
_symmetry_cell_setting orthorhombic
_symmetry_space_group_name_Hall 'F 2 -2d'
_symmetry_space_group_name_H-M 'F d d 2'
_atom_sites_solution_hydrogens geom
_atom_sites_solution_primary direct
_atom_sites_solution_secondary difmap
_audit_creation_method SHELXL-97
_cell_angle_alpha 90.00
_cell_angle_beta 90.00
_cell_angle_gamma 90.00
_cell_formula_units_Z 16
_cell_length_a 32.441(4)
_cell_length_b 34.138(4)
_cell_length_c 10.1972(12)
_cell_measurement_reflns_used 3875
_cell_measurement_temperature 291(2)
_cell_measurement_theta_max 24.42
_cell_measurement_theta_min 2.16
_cell_volume 11293(2)
_computing_cell_refinement 'SAINT (Bruker, 2004)'
_computing_data_collection 'SMART (Bruker, 2004)'
_computing_data_reduction 'SAINT (Bruker, 2004)'
_computing_molecular_graphics 'SHELXTL (Sheldrick, 2008) and DIAMOND (Brandenburg, 2006)'
_computing_publication_material 'SHELXL97 (Sheldrick, 2008)'
_computing_structure_refinement 'SHELXL97 (Sheldrick, 2008)'
_computing_structure_solution 'SHELXS97 (Sheldrick, 2008)'
_diffrn_ambient_temperature 291(2)
_diffrn_measured_fraction_theta_full 1.000
_diffrn_measured_fraction_theta_max 1.000
_diffrn_measurement_device_type 'Bruker SMART APEX CCD'
_diffrn_measurement_method '\f and \w'
_diffrn_radiation_monochromator graphite
_diffrn_radiation_source 'sealed tube'
_diffrn_radiation_type MoK\a
_diffrn_radiation_wavelength 0.71073
_diffrn_reflns_av_R_equivalents 0.0619
_diffrn_reflns_av_sigmaI/netI 0.0693
_diffrn_reflns_limit_h_max 40
_diffrn_reflns_limit_h_min -40
_diffrn_reflns_limit_k_max 41
_diffrn_reflns_limit_k_min -42
_diffrn_reflns_limit_l_max 12
_diffrn_reflns_limit_l_min -12
_diffrn_reflns_number 21948
_diffrn_reflns_theta_full 26.00
_diffrn_reflns_theta_max 26.00
_diffrn_reflns_theta_min 1.73
_exptl_absorpt_coefficient_mu 0.656
_exptl_absorpt_correction_T_max 0.88
_exptl_absorpt_correction_T_min 0.84
_exptl_absorpt_correction_type multi-scan
_exptl_absorpt_process_details '(SADABS; Bruker, 2004)'
_exptl_crystal_colour purple
_exptl_crystal_density_diffrn 1.323
_exptl_crystal_density_method 'not measured'
_exptl_crystal_description pale
_exptl_crystal_F_000 4672
_exptl_crystal_size_max 0.25
_exptl_crystal_size_mid 0.20
_exptl_crystal_size_min 0.08
_refine_diff_density_max 0.354
_refine_diff_density_min -0.358
_refine_ls_abs_structure_details 'Flack (1983), 2564 Freidel pairs'
_refine_ls_abs_structure_Flack 0.04(2)
_refine_ls_extinction_method none
_refine_ls_goodness_of_fit_ref 1.066
_refine_ls_hydrogen_treatment constr
_refine_ls_matrix_type full
_refine_ls_number_parameters 335
_refine_ls_number_reflns 5500
_refine_ls_number_restraints 1
_refine_ls_restrained_S_all 1.066
_refine_ls_R_factor_all 0.0738
_refine_ls_R_factor_gt 0.0566
_refine_ls_shift/su_max 0.000
_refine_ls_shift/su_mean 0.000
_refine_ls_structure_factor_coef Fsqd
_refine_ls_weighting_details 'calc w=1/[\s^2^(Fo^2^)+(0.07P)^2^+1.99P] where P=(Fo^2^+2Fc^2^)/3'
_refine_ls_weighting_scheme calc
_refine_ls_wR_factor_gt 0.1297
_refine_ls_wR_factor_ref 0.1339
_reflns_number_gt 4262
_reflns_number_total 5500
_reflns_threshold_expression I>2\s(I)
_cod_data_source_file at2838.cif
_cod_data_source_block I
_cod_original_formula_sum 'C24 H27 Co1 N6 O6.5'
_cod_database_code 2222955
_cod_database_fobs_code 2222955

loop_
_symmetry_equiv_pos_as_xyz
'x, y, z'
'-x, -y, z'
'-x+1/4, y+1/4, z+1/4'
'x+1/4, -y+1/4, z+1/4'
'x, y+1/2, z+1/2'
'-x, -y+1/2, z+1/2'
'-x+1/4, y+3/4, z+3/4'
'x+1/4, -y+3/4, z+3/4'
'x+1/2, y, z+1/2'
'-x+1/2, -y, z+1/2'
'-x+3/4, y+1/4, z+3/4'
'x+3/4, -y+1/4, z+3/4'
'x+1/2, y+1/2, z'
'-x+1/2, -y+1/2, z'
'-x+3/4, y+3/4, z+1/4'
'x+3/4, -y+3/4, z+1/4'

loop_
_atom_site_type_symbol
_atom_site_label
_atom_site_fract_x
_atom_site_fract_y
_atom_site_fract_z
_atom_site_U_iso_or_equiv
_atom_site_adp_type
_atom_site_calc_flag
_atom_site_refinement_flags
_atom_site_occupancy
_atom_site_disorder_assembly
_atom_site_disorder_group
C C1 0.52950(14) 0.07179(14) 0.9140(5) 0.0483(11) Uani d . 1 . .
H H1 0.5231 0.0517 0.9724 0.058 Uiso calc R 1 . .
C C2 0.55879(14) 0.06426(13) 0.8190(5) 0.0469(10) Uani d . 1 . .
H H2 0.5719 0.0401 0.8153 0.056 Uiso calc R 1 . .
C C3 0.56831(13) 0.09346(13) 0.7291(5) 0.0440(10) Uani d . 1 . .
C C4 0.54745(14) 0.12918(13) 0.7419(5) 0.0460(11) Uani d . 1 . .
H H4 0.5529 0.1498 0.6847 0.055 Uiso calc R 1 . .
C C5 0.51897(13) 0.13334(13) 0.8397(6) 0.0543(12) Uani d . 1 . .
H H5 0.5050 0.1571 0.8452 0.065 Uiso calc R 1 . .
C C6 0.51064(14) 0.08224(13) 0.3277(5) 0.0471(10) Uani d . 1 . .
H H6 0.4900 0.0634 0.3279 0.057 Uiso calc R 1 . .
C C7 0.53796(13) 0.08165(13) 0.4260(5) 0.0447(11) Uani d . 1 . .
H H7 0.5355 0.0632 0.4927 0.054 Uiso calc R 1 . .
C C8 0.57026(13) 0.10881(12) 0.4282(4) 0.0393(10) Uani d . 1 . .
C C9 0.57199(12) 0.13488(13) 0.3217(5) 0.0447(10) Uani d . 1 . .
H H9 0.5932 0.1531 0.3151 0.054 Uiso calc R 1 . .
C C10 0.54305(13) 0.13299(13) 0.2316(4) 0.0448(10) Uani d . 1 . .
H H10 0.5449 0.1507 0.1625 0.054 Uiso calc R 1 . .
C C11 0.43039(14) 0.16957(14) 1.0169(4) 0.0438(10) Uani d . 1 . .
C C12 0.40496(7) 0.20614(7) 0.9897(3) 0.0409(10) Uani d G 1 . .
C C13 0.41490(7) 0.24214(8) 1.0450(3) 0.0467(11) Uani d G 1 . .
H H13 0.4377 0.2444 1.0996 0.056 Uiso calc R 1 . .
C C14 0.39070(9) 0.27481(6) 1.0187(3) 0.0460(11) Uani d G 1 . .
H H14 0.3973 0.2989 1.0557 0.055 Uiso calc R 1 . .
C C15 0.35657(8) 0.27148(7) 0.9370(3) 0.0463(11) Uani d G 1 . .
C C16 0.34663(7) 0.23548(8) 0.8817(3) 0.0437(10) Uani d G 1 . .
H H16 0.3238 0.2333 0.8271 0.052 Uiso calc R 1 . .
C C17 0.37083(8) 0.20281(6) 0.9081(3) 0.0419(10) Uani d G 1 . .
H H17 0.3642 0.1787 0.8711 0.050 Uiso calc R 1 . .
C C18 0.32954(13) 0.30541(13) 0.9112(4) 0.0416(10) Uani d . 1 . .
C C19 0.34469(15) 0.31385(14) 0.5392(4) 0.0459(11) Uani d . 1 . .
H H19A 0.3659 0.2965 0.5700 0.069 Uiso calc R 1 . .
H H19B 0.3189 0.3068 0.5790 0.069 Uiso calc R 1 . .
H H19C 0.3516 0.3403 0.5623 0.069 Uiso calc R 1 . .
C C20 0.32794(13) 0.34669(13) 0.3270(5) 0.0469(11) Uani d . 1 . .
H H20A 0.3427 0.3492 0.2459 0.070 Uiso calc R 1 . .
H H20B 0.3336 0.3689 0.3818 0.070 Uiso calc R 1 . .
H H20C 0.2989 0.3454 0.3094 0.070 Uiso calc R 1 . .
C C21 0.35209(14) 0.27414(13) 0.3303(5) 0.0465(10) Uani d . 1 . .
H H21A 0.3777 0.2632 0.3487 0.056 Uiso calc R 1 . .
C C22 0.46065(14) 0.18349(13) 0.4854(5) 0.0464(11) Uani d . 1 . .
H H22A 0.4494 0.1745 0.4037 0.070 Uiso calc R 1 . .
H H22B 0.4432 0.1753 0.5561 0.070 Uiso calc R 1 . .
H H22C 0.4877 0.1726 0.4971 0.070 Uiso calc R 1 . .
C C23 0.44909(13) 0.24827(14) 0.6023(4) 0.0464(11) Uani d . 1 . .
H H23A 0.4725 0.2557 0.6543 0.070 Uiso calc R 1 . .
H H23B 0.4313 0.2317 0.6531 0.070 Uiso calc R 1 . .
H H23C 0.4343 0.2713 0.5757 0.070 Uiso calc R 1 . .
C C24 0.47026(13) 0.24724(14) 0.3600(4) 0.0453(10) Uani d . 1 . .
H H24A 0.4547 0.2687 0.3336 0.054 Uiso calc R 1 . .
N N1 0.50968(12) 0.10580(11) 0.9280(4) 0.0501(10) Uani d . 1 . .
N N2 0.59730(11) 0.08629(11) 0.6303(4) 0.0464(9) Uani d . 1 . .
N N3 0.59939(11) 0.11042(11) 0.5299(4) 0.0464(9) Uani d . 1 . .
N N4 0.51102(12) 0.10792(11) 0.2297(4) 0.0477(10) Uani d . 1 . .
N N5 0.34115(11) 0.31054(11) 0.3948(4) 0.0462(9) Uani d . 1 . .
N N6 0.46332(12) 0.22667(11) 0.4842(4) 0.0485(9) Uani d . 1 . .
O O1 0.41954(9) 0.13759(9) 0.9692(3) 0.0463(7) Uani d . 1 . .
O O2 0.46054(10) 0.17289(9) 1.0912(3) 0.0490(8) Uani d . 1 . .
Co Co1 0.467820(19) 0.110280(18) 1.08164(6) 0.04633(17) Uani d . 1 . .
O O3 0.30051(9) 0.30257(8) 0.8275(3) 0.0450(7) Uani d . 1 . .
O O4 0.33472(10) 0.33757(9) 0.9713(3) 0.0470(7) Uani d . 1 . .
O O5 0.32930(9) 0.25672(9) 0.2523(3) 0.0490(8) Uani d . 1 . .
O O6 0.49957(10) 0.23314(9) 0.2912(3) 0.0495(8) Uani d . 1 . .
O O7 0.49198(17) 0.02737(16) 0.6249(6) 0.0438(15) Uani d P 0.50 . .
H H7A 0.4779 0.0440 0.6677 0.053 Uiso d PR 0.50 . .
H H7C 0.5147 0.0233 0.6643 0.053 Uiso d PR 0.50 . .

loop_
_atom_site_aniso_label
_atom_site_aniso_U_11
_atom_site_aniso_U_22
_atom_site_aniso_U_33
_atom_site_aniso_U_12
_atom_site_aniso_U_13
_atom_site_aniso_U_23
C1 0.055(3) 0.041(2) 0.049(3) 0.003(2) 0.011(2) 0.018(2)
C2 0.052(2) 0.045(2) 0.044(2) 0.0129(19) 0.004(2) 0.011(2)
C3 0.038(2) 0.045(2) 0.049(3) 0.0034(19) -0.0015(19) 0.013(2)
C4 0.046(2) 0.034(2) 0.058(3) -0.0052(19) 0.008(2) 0.011(2)
C5 0.039(2) 0.041(2) 0.083(3) 0.0057(19) 0.018(3) 0.023(3)
C6 0.046(2) 0.051(3) 0.044(2) -0.0026(19) -0.014(2) 0.013(2)
C7 0.041(2) 0.044(3) 0.049(3) -0.0074(19) -0.0096(19) 0.0190(19)
C8 0.034(2) 0.037(2) 0.047(2) 0.0005(17) 0.0021(17) 0.0160(18)
C9 0.046(2) 0.049(2) 0.039(2) -0.0168(19) 0.004(2) 0.016(2)
C10 0.045(2) 0.046(2) 0.043(2) -0.002(2) -0.001(2) 0.014(2)
C11 0.043(2) 0.049(3) 0.039(2) 0.0040(19) 0.007(2) 0.0094(19)
C12 0.036(2) 0.041(2) 0.046(2) -0.0004(17) 0.0028(19) -0.0029(19)
C13 0.048(2) 0.041(2) 0.051(3) 0.0011(19) -0.019(2) -0.0003(19)
C14 0.042(2) 0.052(3) 0.044(2) 0.011(2) -0.0092(19) -0.011(2)
C15 0.053(3) 0.048(3) 0.038(2) 0.006(2) -0.015(2) 0.008(2)
C16 0.039(2) 0.053(3) 0.039(2) 0.0139(19) -0.0165(18) -0.002(2)
C17 0.033(2) 0.045(2) 0.048(3) 0.0103(18) 0.0037(18) 0.0088(19)
C18 0.042(2) 0.035(2) 0.048(3) -0.0035(17) -0.0090(19) -0.0017(19)
C19 0.050(2) 0.047(3) 0.040(2) 0.011(2) -0.0153(19) -0.0161(19)
C20 0.048(2) 0.045(2) 0.048(2) 0.0133(18) 0.025(2) 0.024(2)
C21 0.050(2) 0.048(2) 0.041(2) -0.0162(19) 0.022(2) -0.011(2)
C22 0.048(2) 0.045(2) 0.046(2) -0.016(2) -0.019(2) 0.018(2)
C23 0.041(2) 0.052(3) 0.046(3) -0.0109(19) 0.0137(19) 0.016(2)
C24 0.044(2) 0.047(2) 0.045(2) 0.0162(19) 0.0128(19) -0.0123(19)
N1 0.045(2) 0.047(2) 0.058(3) 0.0075(18) 0.0063(19) 0.0187(19)
N2 0.042(2) 0.042(2) 0.056(2) 0.0049(16) 0.0049(17) 0.0180(17)
N3 0.046(2) 0.049(2) 0.0442(19) -0.0205(17) -0.0080(16) 0.0169(17)
N4 0.055(2) 0.049(2) 0.039(2) -0.0110(18) 0.0065(18) 0.0142(17)
N5 0.050(2) 0.044(2) 0.045(2) -0.0143(17) 0.0165(17) 0.0115(17)
N6 0.048(2) 0.047(2) 0.051(2) -0.0154(17) 0.0111(17) -0.0098(18)
O1 0.0475(17) 0.0440(18) 0.0475(18) 0.0113(13) 0.0030(14) 0.0084(15)
O2 0.0545(19) 0.0475(17) 0.0449(17) 0.0085(14) -0.0040(16) 0.0148(16)
Co1 0.0466(3) 0.0478(3) 0.0446(3) -0.0004(3) -0.0022(3) 0.0112(3)
O3 0.0485(16) 0.0416(16) 0.0449(16) -0.0065(13) -0.0155(15) 0.0075(15)
O4 0.0540(18) 0.0358(16) 0.0512(18) -0.0083(14) 0.0009(15) 0.0047(14)
O5 0.0458(17) 0.0489(19) 0.0522(19) 0.0146(13) -0.0144(14) -0.0177(15)
O6 0.0505(17) 0.0525(18) 0.0456(18) -0.0203(15) 0.0137(14) -0.0169(14)
O7 0.040(3) 0.038(3) 0.053(4) 0.010(2) 0.015(3) 0.014(3)

loop_
_atom_type_symbol
_atom_type_description
_atom_type_scat_dispersion_real
_atom_type_scat_dispersion_imag
_atom_type_scat_source
C C 0.0033 0.0016 'International Tables Vol C Tables 4.2.6.8 and 6.1.1.4'
H H 0.0000 0.0000 'International Tables Vol C Tables 4.2.6.8 and 6.1.1.4'
N N 0.0061 0.0033 'International Tables Vol C Tables 4.2.6.8 and 6.1.1.4'
O O 0.0106 0.0060 'International Tables Vol C Tables 4.2.6.8 and 6.1.1.4'
Co Co 0.3494 0.9721 'International Tables Vol C Tables 4.2.6.8 and 6.1.1.4'

loop_
_geom_angle_atom_site_label_1
_geom_angle_atom_site_label_2
_geom_angle_atom_site_label_3
_geom_angle_site_symmetry_1
_geom_angle_site_symmetry_3
_geom_angle
_geom_angle_publ_flag
N1 C1 C2 . . 124.6(4) ?
N1 C1 H1 . . 117.7 ?
C2 C1 H1 . . 117.7 ?
C1 C2 C3 . . 118.8(4) ?
C1 C2 H2 . . 120.6 ?
C3 C2 H2 . . 120.6 ?
C2 C3 N2 . . 119.9(4) ?
C2 C3 C4 . . 117.1(4) ?
N2 C3 C4 . . 123.0(4) ?
C5 C4 C3 . . 119.0(4) ?
C5 C4 H4 . . 120.5 ?
C3 C4 H4 . . 120.5 ?
N1 C5 C4 . . 124.8(4) ?
N1 C5 H5 . . 117.6 ?
C4 C5 H5 . . 117.6 ?
N4 C6 C7 . . 124.5(4) ?
N4 C6 H6 . . 117.7 ?
C7 C6 H6 . . 117.7 ?
C6 C7 C8 . . 119.9(4) ?
C6 C7 H7 . . 120.1 ?
C8 C7 H7 . . 120.1 ?
C7 C8 N3 . . 122.8(4) ?
C7 C8 C9 . . 115.9(4) ?
N3 C8 C9 . . 121.3(4) ?
C10 C9 C8 . . 118.7(4) ?
C10 C9 H9 . . 120.6 ?
C8 C9 H9 . . 120.6 ?
C9 C10 N4 . . 126.3(4) ?
C9 C10 H10 . . 116.9 ?
N4 C10 H10 . . 116.9 ?
O2 C11 O1 . . 122.7(4) ?
O2 C11 C12 . . 117.6(4) ?
O1 C11 C12 . . 119.6(4) ?
O2 C11 Co1 . . 61.4(2) ?
O1 C11 Co1 . . 61.4(2) ?
C12 C11 Co1 . . 174.3(3) ?
C13 C12 C17 . . 120.0 ?
C13 C12 C11 . . 121.7(2) ?
C17 C12 C11 . . 118.3(2) ?
C12 C13 C14 . . 120.0 ?
C12 C13 H13 . . 120.0 ?
C14 C13 H13 . . 120.0 ?
C15 C14 C13 . . 120.0 ?
C15 C14 H14 . . 120.0 ?
C13 C14 H14 . . 120.0 ?
C16 C15 C14 . . 120.0 ?
C16 C15 C18 . . 118.9(2) ?
C14 C15 C18 . . 121.0(2) ?
C17 C16 C15 . . 120.0 ?
C17 C16 H16 . . 120.0 ?
C15 C16 H16 . . 120.0 ?
C16 C17 C12 . . 120.0 ?
C16 C17 H17 . . 120.0 ?
C12 C17 H17 . . 120.0 ?
O4 C18 O3 . . 119.2(4) ?
O4 C18 C15 . . 120.9(4) ?
O3 C18 C15 . . 119.9(3) ?
N5 C19 H19A . . 109.5 ?
N5 C19 H19B . . 109.5 ?
H19A C19 H19B . . 109.5 ?
N5 C19 H19C . . 109.5 ?
H19A C19 H19C . . 109.5 ?
H19B C19 H19C . . 109.5 ?
N5 C20 H20A . . 109.5 ?
N5 C20 H20B . . 109.5 ?
H20A C20 H20B . . 109.5 ?
N5 C20 H20C . . 109.5 ?
H20A C20 H20C . . 109.5 ?
H20B C20 H20C . . 109.5 ?
O5 C21 N5 . . 123.8(4) ?
O5 C21 H21A . . 118.1 ?
N5 C21 H21A . . 118.1 ?
N6 C22 H22A . . 109.5 ?
N6 C22 H22B . . 109.5 ?
H22A C22 H22B . . 109.5 ?
N6 C22 H22C . . 109.5 ?
H22A C22 H22C . . 109.5 ?
H22B C22 H22C . . 109.5 ?
N6 C23 H23A . . 109.5 ?
N6 C23 H23B . . 109.5 ?
H23A C23 H23B . . 109.5 ?
N6 C23 H23C . . 109.5 ?
H23A C23 H23C . . 109.5 ?
H23B C23 H23C . . 109.5 ?
O6 C24 N6 . . 114.1(4) ?
O6 C24 H24A . . 122.9 ?
N6 C24 H24A . . 122.9 ?
C1 N1 C5 . . 115.6(4) ?
C1 N1 Co1 . . 117.3(3) ?
C5 N1 Co1 . . 127.1(3) ?
N3 N2 C3 . . 119.0(4) ?
N2 N3 C8 . . 121.1(3) y
C6 N4 C10 . . 114.6(4) ?
C6 N4 Co1 . 1_554 124.7(3) ?
C10 N4 Co1 . 1_554 120.7(3) ?
C21 N5 C20 . . 125.1(4) ?
C21 N5 C19 . . 119.8(4) ?
C20 N5 C19 . . 115.0(4) ?
C24 N6 C22 . . 119.6(4) ?
C24 N6 C23 . . 120.7(3) ?
C22 N6 C23 . . 118.1(4) ?
C11 O1 Co1 . . 88.0(3) ?
C11 O2 Co1 . . 88.2(3) ?
O3 Co1 N4 15_545 1_556 100.02(14) ?
O3 Co1 N1 15_545 . 95.89(14) ?
N4 Co1 N1 1_556 . 96.03(14) ?
O3 Co1 O2 15_545 . 156.86(12) ?
N4 Co1 O2 1_556 . 94.61(14) ?
N1 Co1 O2 . . 100.31(14) ?
O3 Co1 O1 15_545 . 101.14(13) ?
N4 Co1 O1 1_556 . 154.34(15) ?
N1 Co1 O1 . . 96.06(14) ?
O2 Co1 O1 . . 60.96(12) ?
O3 Co1 O4 15_545 15_545 59.18(11) ?
N4 Co1 O4 1_556 15_545 92.07(13) ?
N1 Co1 O4 . 15_545 154.85(14) ?
O2 Co1 O4 . 15_545 102.73(12) ?
O1 Co1 O4 . 15_545 86.45(11) ?
C18 O3 Co1 . 11_554 97.3(2) ?
C18 O4 Co1 . 11_554 84.1(3) ?
H7A O7 H7C . . 109.5 ?

loop_
_geom_bond_atom_site_label_1
_geom_bond_atom_site_label_2
_geom_bond_site_symmetry_2
_geom_bond_distance
_geom_bond_publ_flag
C1 N1 . 1.335(6) ?
C1 C2 . 1.381(6) ?
C1 H1 . 0.9300 ?
C2 C3 . 1.389(6) ?
C2 H2 . 0.9300 ?
C3 N2 . 1.399(6) ?
C3 C4 . 1.401(6) ?
C4 C5 . 1.367(7) ?
C4 H4 . 0.9300 ?
C5 N1 . 1.336(6) ?
C5 H5 . 0.9300 ?
C6 N4 . 1.329(6) ?
C6 C7 . 1.338(6) ?
C6 H6 . 0.9300 ?
C7 C8 . 1.399(6) ?
C7 H7 . 0.9300 ?
C8 N3 . 1.404(6) ?
C8 C9 . 1.405(6) ?
C9 C10 . 1.315(6) ?
C9 H9 . 0.9300 ?
C10 N4 . 1.346(6) ?
C10 H10 . 0.9300 ?
C11 O2 . 1.242(6) ?
C11 O1 . 1.246(6) ?
C11 C12 . 1.522(5) ?
C12 C13 . 1.3900 ?
C12 C17 . 1.3900 ?
C13 C14 . 1.3900 ?
C13 H13 . 0.9300 ?
C14 C15 . 1.3900 ?
C14 H14 . 0.9300 ?
C15 C16 . 1.3900 ?
C15 C18 . 1.477(5) ?
C16 C17 . 1.3900 ?
C16 H16 . 0.9300 ?
C17 H17 . 0.9300 ?
C18 O4 . 1.268(5) ?
C18 O3 . 1.275(5) ?
C19 N5 . 1.482(6) ?
C19 H19A . 0.9600 ?
C19 H19B . 0.9600 ?
C19 H19C . 0.9600 ?
C20 N5 . 1.478(5) ?
C20 H20A . 0.9600 ?
C20 H20B . 0.9600 ?
C20 H20C . 0.9600 ?
C21 O5 . 1.238(5) ?
C21 N5 . 1.449(6) ?
C21 H21A . 0.9300 ?
C22 N6 . 1.477(6) ?
C22 H22A . 0.9600 ?
C22 H22B . 0.9600 ?
C22 H22C . 0.9600 ?
C23 N6 . 1.486(6) ?
C23 H23A . 0.9600 ?
C23 H23B . 0.9600 ?
C23 H23C . 0.9600 ?
C24 O6 . 1.276(5) ?
C24 N6 . 1.465(6) ?
C24 H24A . 0.9300 ?
N1 Co1 . 2.079(4) y
N2 N3 . 1.316(5) ?
N4 Co1 1_554 2.062(4) y
O1 Co1 . 2.153(3) y
O2 Co1 . 2.153(3) y
Co1 O3 15_545 2.059(3) y
Co1 N4 1_556 2.062(4) y
Co1 O4 15_545 2.353(3) y
O3 Co1 11_554 2.059(3) y
O4 Co1 11_554 2.353(3) y
O7 H7A . 0.8499 ?
O7 H7C . 0.8501 ?

loop_
_geom_hbond_atom_site_label_D
_geom_hbond_atom_site_label_H
_geom_hbond_atom_site_label_A
_geom_hbond_site_symmetry_A
_geom_hbond_distance_DH
_geom_hbond_distance_HA
_geom_hbond_distance_DA
_geom_hbond_angle_DHA
_geom_hbond_publ_flag
O7 H7A N5 15_545 0.85 2.32 2.932(7) 129 yes
C7 H7 O7 . 0.93 2.30 3.126(7) 147 yes
C16 H16 O3 . 0.93 2.48 2.791(4) 100 yes
C17 H17 O1 . 0.93 2.49 2.800(4) 100 yes
C19 H19C O1 11_554 0.96 2.37 3.150(6) 138 yes
C23 H23A O6 6_655 0.96 1.71 2.624(5) 158 yes
